data_4350589
loop_
_publ_author_name
'Wu, Ming-Cheng'
'Lee, Chi-Shen'

_publ_section_title
;
 Synthesis and thermal decomposition of Zn(tda)H2O [tda =
 S(CH(2)COO)2(2-)].
;
_journal_issue 24
_journal_name_full 'Inorganic chemistry'
_journal_page_first 9634
_journal_page_last 9636
_journal_paper_doi 10.1021/ic061531c
_journal_volume 45
_journal_year 2006
_chemical_formula_sum 'C2 H5 O3 S4 Zn'
_chemical_formula_weight 270.67
_space_group_IT_number 4
_space_group_name_Hall 'P 2yb'
_space_group_name_H-M_alt 'P 1 21 1'
_symmetry_cell_setting monoclinic
_symmetry_space_group_name_H-M 'P 1 21 1'
_atom_sites_solution_hydrogens geom
_atom_sites_solution_primary direct
_atom_sites_solution_secondary difmap
_audit_creation_method SHELXL-97
_cell_angle_alpha 90.00
_cell_angle_beta 114.165(2)
_cell_angle_gamma 90.00
_cell_formula_units_Z 6
_cell_length_a 16.4154(17)
_cell_length_b 5.2133(6)
_cell_length_c 16.4210(17)
_cell_measurement_reflns_used 8154
_cell_measurement_temperature 298(2)
_cell_measurement_theta_max 28.25
_cell_measurement_theta_min 1.36
_cell_volume 1282.1(2)
_computing_cell_refinement 'Bruker Smart Apex'
_computing_data_collection 'Bruker Smart Apex'
_computing_data_reduction 'Bruker Smart Apex'
_computing_molecular_graphics 'Bruker Shelxtl'
_computing_publication_material 'Bruker Shelxtl'
_computing_structure_refinement 'SHELXL-97 (Sheldrick, 1997)'
_computing_structure_solution 'SHELXS-97 (Sheldrick, 1990)'
_diffrn_ambient_temperature 298(2)
_diffrn_measured_fraction_theta_full 0.949
_diffrn_measured_fraction_theta_max 0.949
_diffrn_measurement_device_type 'CCD area detector'
_diffrn_measurement_method 'phi and omega scan'
_diffrn_radiation_monochromator graphite
_diffrn_radiation_source 'fine-focus sealed tube'
_diffrn_radiation_type MoK\a
_diffrn_radiation_wavelength 0.71073
_diffrn_reflns_av_R_equivalents 0.0149
_diffrn_reflns_av_sigmaI/netI 0.0352
_diffrn_reflns_limit_h_max 21
_diffrn_reflns_limit_h_min -21
_diffrn_reflns_limit_k_max 6
_diffrn_reflns_limit_k_min -6
_diffrn_reflns_limit_l_max 21
_diffrn_reflns_limit_l_min -19
_diffrn_reflns_number 8154
_diffrn_reflns_theta_full 28.25
_diffrn_reflns_theta_max 28.25
_diffrn_reflns_theta_min 1.36
_exptl_absorpt_coefficient_mu 3.796
_exptl_absorpt_correction_T_max 1.0
_exptl_absorpt_correction_T_min 0.673378
_exptl_absorpt_correction_type empirical
_exptl_absorpt_process_details
;
 The absorption correction was based on 3540 symmetry-equivalent reflections
 using the SADABS program. Sheldric, G. M. (1996). SADABS. Bruker Area Detector 
 Absorption Correction Software. University of Gottingen, Germany. 
;
_exptl_crystal_colour colorless
_exptl_crystal_density_diffrn 2.103
_exptl_crystal_density_method 'not measured'
_exptl_crystal_description needle
_exptl_crystal_F_000 810
_exptl_crystal_size_max 0.5
_exptl_crystal_size_mid 0.5
_exptl_crystal_size_min 1.5
_refine_diff_density_max 2.190
_refine_diff_density_min -0.712
_refine_diff_density_rms 0.198
_refine_ls_abs_structure_details 'Flack H D (1983), Acta Cryst. A39, 876-881'
_refine_ls_abs_structure_Flack 0.023(12)
_refine_ls_extinction_coef 0.0021(3)
_refine_ls_extinction_expression Fc^*^=kFc[1+0.001xFc^2^\l^3^/sin(2\q)]^-1/4^
_refine_ls_extinction_method SHELXL
_refine_ls_goodness_of_fit_ref 0.911
_refine_ls_hydrogen_treatment mixed
_refine_ls_matrix_type full
_refine_ls_number_parameters 398
_refine_ls_number_reflns 5116
_refine_ls_number_restraints 1
_refine_ls_restrained_S_all 0.910
_refine_ls_R_factor_all 0.0474
_refine_ls_R_factor_gt 0.0322
_refine_ls_shift/su_max 2.358
_refine_ls_shift/su_mean 0.441
_refine_ls_structure_factor_coef Fsqd
_refine_ls_weighting_details 'calc w=1/[\s^2^(Fo^2^)+(0.0644P)^2^+0.0000P] where P=(Fo^2^+2Fc^2^)/3'
_refine_ls_weighting_scheme calc
_refine_ls_wR_factor_gt 0.0862
_refine_ls_wR_factor_ref 0.1039
_reflns_number_gt 2338
_reflns_number_total 5116
_reflns_threshold_expression >2sigma(I)
_cod_data_source_file ic061531csi20061011_113843.cif
_cod_data_source_block Zn_tda_H2O
_cod_original_sg_symbol_H-M P21
_cod_database_code 4350589

loop_
_symmetry_equiv_pos_as_xyz
'x, y, z'
'-x, y+1/2, -z'

loop_
_atom_site_label
_atom_site_type_symbol
_atom_site_fract_x
_atom_site_fract_y
_atom_site_fract_z
_atom_site_U_iso_or_equiv
_atom_site_adp_type
_atom_site_occupancy
_atom_site_symmetry_multiplicity
_atom_site_calc_flag
S21 S 0.04939(11) 0.8530(4) 0.90572(11) 0.0154(4) Uani 1 1 d
Zn20 Zn 0.13041(5) 0.63498(16) 0.82318(5) 0.01460(19) Uani 1 1 d
Zn40 Zn 0.63036(5) 0.63514(16) 1.32321(5) 0.01475(19) Uani 1 1 d
Zn10 Zn 0.32320(5) 0.13498(16) 1.13039(5) 0.0148(2) Uani 1 1 d
Zn30 Zn -0.17683(5) 1.13512(16) 0.63039(5) 0.0146(2) Uani 1 1 d
S41 S 0.54943(11) 0.8525(4) 1.40574(11) 0.0158(4) Uani 1 1 d
S11 S 0.40572(12) 0.3529(3) 1.04943(11) 0.0158(4) Uani 1 1 d
S31 S -0.09432(12) 1.3531(3) 0.54945(11) 0.0158(4) Uani 1 1 d
O235 O 0.0847(3) 0.8737(11) 0.7145(3) 0.0224(12) Uani 1 1 d
O415 O 0.5843(3) 0.8747(11) 1.2145(3) 0.0256(12) Uani 1 1 d
O344 O -0.2853(3) 1.3750(10) 0.5843(3) 0.0230(12) Uani 1 1 d
O124 O 0.2148(4) 0.3776(11) 1.0844(3) 0.0237(12) Uani 1 1 d
O214 O 0.2465(3) 0.8659(10) 0.8678(3) 0.0222(12) Uani 1 1 d
O40 O 0.6876(3) 0.3722(9) 1.2644(3) 0.0192(11) Uani 1 1 d
O30 O -0.2356(3) 0.8713(9) 0.6877(3) 0.0188(11) Uani 1 1 d
O325 O -0.1320(3) 1.3661(11) 0.7464(3) 0.0213(11) Uani 1 1 d
O10 O 0.2651(3) -0.1274(9) 1.1882(3) 0.0191(11) Uani 1 1 d
O434 O 0.7465(3) 0.8662(10) 1.3680(3) 0.0211(12) Uani 1 1 d
O145 O 0.3678(3) 0.3656(11) 1.2470(3) 0.0215(12) Uani 1 1 d
O20 O 0.1881(3) 0.3730(9) 0.7651(3) 0.0188(11) Uani 1 1 d
O34 O -0.2262(3) 0.9148(10) 0.5115(3) 0.0194(11) Uani 1 1 d
O25 O 0.0115(3) 0.4165(10) 0.7734(3) 0.0197(11) Uani 1 1 d
O14 O 0.2737(3) -0.0843(10) 1.0120(3) 0.0194(11) Uani 1 1 d
O15 O 0.4387(3) 0.9119(10) 1.1815(3) 0.0193(12) Uani 1 1 d
O35 O -0.0617(3) 0.9128(10) 0.6818(3) 0.0218(12) Uani 1 1 d
O45 O 0.5119(3) 0.4157(10) 1.2740(3) 0.0205(11) Uani 1 1 d
C22 C 0.1043(5) 0.6747(16) 1.0061(5) 0.0245(19) Uani 1 1 d
O24 O 0.1818(3) 0.4146(10) 0.9388(3) 0.0208(11) Uani 1 1 d
C33 C 0.0065(5) 1.1752(17) 0.6043(5) 0.0263(19) Uani 1 1 d
O44 O 0.6816(3) 0.4144(10) 1.4384(3) 0.0189(11) Uani 1 1 d
C13 C 0.5066(5) 0.1723(17) 1.1049(5) 0.0231(18) Uani 1 1 d
C42 C 0.6055(5) 0.6745(16) 1.5071(5) 0.0234(18) Uani 1 1 d
C24 C 0.1721(4) 0.4717(15) 1.0076(5) 0.0162(15) Uani 1 1 d
C35 C 0.0086(5) 0.9733(14) 0.6724(4) 0.0168(15) Uani 1 1 d
C44 C -0.3271(4) 1.4732(14) 0.5083(4) 0.0163(15) Uani 1 1 d
C23 C -0.0537(4) 0.6775(15) 0.8517(5) 0.0199(17) Uani 1 1 d
C12 C 0.3516(5) 1.1804(15) 0.9461(4) 0.0203(17) Uani 1 1 d
C32 C -0.1481(4) 1.1789(15) 0.4462(4) 0.0203(17) Uani 1 1 d
C43 C 0.4463(5) 0.6794(16) 1.3520(5) 0.0239(18) Uani 1 1 d
C15 C 0.5081(4) 0.9709(14) 1.1726(4) 0.0150(15) Uani 1 1 d
C34 C 0.7863(4) 0.9718(15) 1.4438(4) 0.0154(15) Uani 1 1 d
C45 C 0.4439(4) 0.4716(15) 1.2860(4) 0.0155(15) Uani 1 1 d
C14 C 0.2856(4) 0.9707(15) 0.9438(5) 0.0163(15) Uani 1 1 d
C25 C -0.0563(5) 1.4714(14) 0.7857(4) 0.0164(15) Uani 1 1 d

loop_
_atom_site_aniso_label
_atom_site_aniso_U_11
_atom_site_aniso_U_22
_atom_site_aniso_U_33
_atom_site_aniso_U_23
_atom_site_aniso_U_13
_atom_site_aniso_U_12
S21 0.0151(8) 0.0147(9) 0.0174(9) -0.0019(7) 0.0077(7) -0.0003(7)
Zn20 0.0140(4) 0.0167(5) 0.0141(4) 0.0003(4) 0.0068(3) 0.0001(4)
Zn40 0.0140(4) 0.0168(5) 0.0144(4) 0.0002(4) 0.0068(3) -0.0003(4)
Zn10 0.0146(4) 0.0166(4) 0.0142(5) -0.0003(4) 0.0071(3) 0.0000(4)
Zn30 0.0141(4) 0.0170(5) 0.0138(5) 0.0000(4) 0.0069(3) 0.0004(4)
S41 0.0152(8) 0.0149(10) 0.0179(9) -0.0020(7) 0.0072(7) 0.0001(7)
S11 0.0179(8) 0.0148(10) 0.0152(9) 0.0002(7) 0.0073(7) -0.0019(8)
S31 0.0168(8) 0.0155(10) 0.0154(9) 0.0002(7) 0.0071(7) -0.0017(7)
O235 0.019(2) 0.027(3) 0.023(3) 0.014(3) 0.011(2) 0.006(2)
O415 0.016(2) 0.037(3) 0.026(3) 0.007(3) 0.011(2) 0.006(2)
O344 0.022(3) 0.030(3) 0.018(3) 0.007(2) 0.009(2) 0.012(2)
O124 0.023(3) 0.032(3) 0.018(3) 0.007(3) 0.010(2) 0.010(3)
O214 0.020(3) 0.030(3) 0.018(3) -0.008(2) 0.010(2) -0.010(2)
O40 0.022(3) 0.018(3) 0.020(3) -0.003(2) 0.012(2) -0.004(2)
O30 0.022(3) 0.015(3) 0.023(3) 0.003(2) 0.013(2) 0.002(2)
O325 0.016(3) 0.028(3) 0.020(3) -0.006(2) 0.008(2) -0.006(2)
O10 0.020(2) 0.018(3) 0.024(3) 0.002(2) 0.014(2) 0.000(2)
O434 0.022(3) 0.026(3) 0.018(3) -0.009(2) 0.010(2) -0.010(2)
O145 0.018(3) 0.027(3) 0.023(3) -0.008(3) 0.012(2) -0.006(2)
O20 0.025(3) 0.015(3) 0.022(3) -0.002(2) 0.014(2) -0.001(2)
O34 0.023(3) 0.021(3) 0.016(3) -0.002(2) 0.010(2) -0.005(2)
O25 0.016(2) 0.024(3) 0.023(3) -0.004(2) 0.012(2) -0.001(2)
O14 0.026(3) 0.019(3) 0.015(2) 0.000(2) 0.011(2) -0.006(2)
O15 0.013(2) 0.022(3) 0.024(3) 0.004(2) 0.010(2) -0.001(2)
O35 0.019(3) 0.024(3) 0.025(3) 0.006(2) 0.012(2) 0.003(2)
O45 0.017(2) 0.022(3) 0.024(3) -0.009(2) 0.010(2) -0.002(2)
C22 0.022(4) 0.035(5) 0.017(4) 0.011(4) 0.009(3) 0.017(4)
O24 0.027(3) 0.021(3) 0.015(3) 0.000(2) 0.011(2) 0.004(2)
C33 0.013(4) 0.044(5) 0.023(4) 0.012(4) 0.008(3) 0.002(4)
O44 0.022(2) 0.019(3) 0.015(2) 0.000(2) 0.007(2) 0.003(2)
C13 0.009(3) 0.041(5) 0.019(4) 0.012(4) 0.006(3) 0.005(3)
C42 0.021(4) 0.038(5) 0.012(4) 0.006(4) 0.007(3) 0.014(4)
C24 0.010(3) 0.020(4) 0.016(4) -0.003(3) 0.002(3) -0.003(3)
C35 0.017(3) 0.021(4) 0.013(4) -0.004(3) 0.006(3) -0.001(3)
C44 0.015(3) 0.020(4) 0.017(4) 0.002(3) 0.008(3) -0.001(3)
C23 0.011(3) 0.032(5) 0.016(4) -0.009(3) 0.005(3) -0.003(3)
C12 0.022(4) 0.030(5) 0.010(4) -0.004(3) 0.009(3) -0.007(4)
C32 0.015(4) 0.029(4) 0.017(4) -0.006(3) 0.007(3) -0.016(3)
C43 0.011(3) 0.035(5) 0.024(4) -0.010(4) 0.006(3) -0.003(4)
C15 0.013(3) 0.018(4) 0.009(3) -0.002(3) 0.000(3) -0.002(3)
C34 0.014(3) 0.018(4) 0.013(4) -0.001(3) 0.004(3) 0.002(3)
C45 0.011(3) 0.019(4) 0.014(4) 0.003(3) 0.003(3) 0.002(3)
C14 0.010(3) 0.019(4) 0.019(4) 0.000(3) 0.005(3) 0.000(3)
C25 0.021(4) 0.017(4) 0.010(3) 0.000(3) 0.005(3) 0.003(3)

loop_
_atom_type_symbol
_atom_type_description
_atom_type_scat_dispersion_real
_atom_type_scat_dispersion_imag
_atom_type_scat_source
C C 0.0033 0.0016 'International Tables Vol C Tables 4.2.6.8 and 6.1.1.4'
H H 0.0000 0.0000 'International Tables Vol C Tables 4.2.6.8 and 6.1.1.4'
O O 0.0106 0.0060 'International Tables Vol C Tables 4.2.6.8 and 6.1.1.4'
S S 0.1246 0.1234 'International Tables Vol C Tables 4.2.6.8 and 6.1.1.4'
Zn Zn 0.2839 1.4301 'International Tables Vol C Tables 4.2.6.8 and 6.1.1.4'

loop_
_geom_angle_atom_site_label_1
_geom_angle_atom_site_label_2
_geom_angle_atom_site_label_3
_geom_angle
_geom_angle_site_symmetry_1
_geom_angle_site_symmetry_3
C22 S21 C23 102.0(4) . .
C22 S21 Zn20 94.8(2) . .
C23 S21 Zn20 95.8(2) . .
O235 Zn20 O24 175.9(2) . .
O235 Zn20 O20 94.13(19) . .
O24 Zn20 O20 88.03(19) . .
O235 Zn20 O214 85.0(2) . .
O24 Zn20 O214 91.5(2) . .
O20 Zn20 O214 90.99(19) . .
O235 Zn20 O25 92.3(2) . .
O24 Zn20 O25 91.19(19) . .
O20 Zn20 O25 89.49(19) . .
O214 Zn20 O25 177.26(19) . .
O235 Zn20 S21 96.21(15) . .
O24 Zn20 S21 82.21(14) . .
O20 Zn20 S21 166.21(14) . .
O214 Zn20 S21 98.96(14) . .
O25 Zn20 S21 81.02(13) . .
O415 Zn40 O44 176.0(2) . .
O415 Zn40 O40 94.13(19) . .
O44 Zn40 O40 88.09(19) . .
O415 Zn40 O45 92.4(2) . .
O44 Zn40 O45 90.85(19) . .
O40 Zn40 O45 89.18(19) . .
O415 Zn40 O434 85.1(2) . .
O44 Zn40 O434 91.6(2) . .
O40 Zn40 O434 91.26(19) . .
O45 Zn40 O434 177.5(2) . .
O415 Zn40 S41 96.11(15) . .
O44 Zn40 S41 82.26(14) . .
O40 Zn40 S41 166.10(14) . .
O45 Zn40 S41 81.02(13) . .
O434 Zn40 S41 98.94(13) . .
O124 Zn10 O15 175.9(2) . 1_545
O124 Zn10 O10 94.7(2) . .
O15 Zn10 O10 87.77(19) 1_545 .
O124 Zn10 O14 92.6(2) . .
O15 Zn10 O14 90.72(19) 1_545 .
O10 Zn10 O14 89.34(19) . .
O124 Zn10 O145 84.9(2) . .
O15 Zn10 O145 91.8(2) 1_545 .
O10 Zn10 O145 90.82(19) . .
O14 Zn10 O145 177.47(19) . .
O124 Zn10 S11 95.73(16) . .
O15 Zn10 S11 82.40(14) 1_545 .
O10 Zn10 S11 166.18(14) . .
O14 Zn10 S11 81.13(13) . .
O145 Zn10 S11 99.14(15) . .
O344 Zn30 O35 176.1(2) . .
O344 Zn30 O30 94.3(2) . .
O35 Zn30 O30 87.77(19) . .
O344 Zn30 O34 92.5(2) . .
O35 Zn30 O34 90.76(19) . .
O30 Zn30 O34 89.16(19) . .
O344 Zn30 O325 85.1(2) . .
O35 Zn30 O325 91.63(19) . .
O30 Zn30 O325 91.33(19) . .
O34 Zn30 O325 177.6(2) . .
O344 Zn30 S31 95.93(15) . .
O35 Zn30 S31 82.53(13) . .
O30 Zn30 S31 166.09(14) . .
O34 Zn30 S31 81.05(13) . .
O325 Zn30 S31 98.86(14) . .
C42 S41 C43 102.6(4) . .
C42 S41 Zn40 94.8(2) . .
C43 S41 Zn40 96.2(2) . .
C13 S11 C12 102.3(4) . 1_545
C13 S11 Zn10 94.6(3) . .
C12 S11 Zn10 96.2(2) 1_545 .
C33 S31 C32 102.0(4) . .
C33 S31 Zn30 95.0(3) . .
C32 S31 Zn30 96.1(2) . .
C35 O235 Zn20 130.7(5) . .
C15 O415 Zn40 130.4(5) . .
C44 O344 Zn30 130.6(4) . .
C24 O124 Zn10 130.4(4) . .
C14 O214 Zn20 127.3(4) . .
C25 O325 Zn30 127.9(5) . .
C34 O434 Zn40 128.0(4) . .
C45 O145 Zn10 127.3(5) . .
C34 O34 Zn30 123.5(5) 1_454 .
C25 O25 Zn20 124.0(5) 1_545 .
C14 O14 Zn10 124.1(5) 1_545 .
C15 O15 Zn10 122.6(5) . 1_565
C35 O35 Zn30 122.3(5) . .
C45 O45 Zn40 123.9(5) . .
C24 C22 S21 117.7(5) . .
C24 O24 Zn20 123.0(5) . .
C35 C33 S31 117.8(5) . .
C44 O44 Zn40 123.0(5) 1_646 .
C15 C13 S11 117.9(5) 1_545 .
C44 C42 S41 117.6(5) 1_646 .
O24 C24 O124 126.2(7) . .
O24 C24 C22 121.0(6) . .
O124 C24 C22 112.8(6) . .
O35 C35 O235 125.3(7) . .
O35 C35 C33 120.9(6) . .
O235 C35 C33 113.8(6) . .
O44 C44 O344 126.0(7) 1_464 .
O44 C44 C42 120.9(6) 1_464 1_464
O344 C44 C42 113.0(6) . 1_464
C25 C23 S21 117.2(5) 1_545 .
C14 C12 S11 116.9(5) . 1_565
C34 C32 S31 116.9(5) 1_454 .
C45 C43 S41 116.8(5) . .
O415 C15 O15 126.1(7) . .
O415 C15 C13 113.0(6) . 1_565
O15 C15 C13 121.0(6) . 1_565
O34 C34 O434 124.4(7) 1_656 .
O34 C34 C32 121.5(6) 1_656 1_656
O434 C34 C32 114.2(6) . 1_656
O45 C45 O145 125.2(7) . .
O45 C45 C43 121.1(6) . .
O145 C45 C43 113.7(6) . .
O14 C14 O214 125.6(7) 1_565 .
O14 C14 C12 120.8(6) 1_565 .
O214 C14 C12 113.6(6) . .
O25 C25 O325 125.0(7) 1_565 .
O25 C25 C23 121.0(6) 1_565 1_565
O325 C25 C23 114.1(6) . 1_565

loop_
_geom_bond_atom_site_label_1
_geom_bond_atom_site_label_2
_geom_bond_distance
_geom_bond_site_symmetry_2
S21 C22 1.783(7) .
S21 C23 1.805(7) .
S21 Zn20 2.5246(18) .
Zn20 O235 2.049(5) .
Zn20 O24 2.080(5) .
Zn20 O20 2.101(5) .
Zn20 O214 2.116(5) .
Zn20 O25 2.114(5) .
Zn40 O415 2.053(5) .
Zn40 O44 2.076(5) .
Zn40 O40 2.106(5) .
Zn40 O45 2.112(5) .
Zn40 O434 2.117(5) .
Zn40 S41 2.5219(18) .
Zn10 O124 2.058(5) .
Zn10 O15 2.085(5) 1_545
Zn10 O10 2.103(5) .
Zn10 O14 2.110(5) .
Zn10 O145 2.121(5) .
Zn10 S11 2.5232(19) .
Zn30 O344 2.050(5) .
Zn30 O35 2.079(5) .
Zn30 O30 2.110(5) .
Zn30 O34 2.119(5) .
Zn30 O325 2.114(5) .
Zn30 S31 2.5231(19) .
S41 C42 1.796(8) .
S41 C43 1.799(8) .
S11 C13 1.796(7) .
S11 C12 1.801(7) 1_545
S31 C33 1.785(8) .
S31 C32 1.803(7) .
O235 C35 1.266(8) .
O415 C15 1.258(8) .
O344 C44 1.261(8) .
O124 C24 1.264(8) .
O214 C14 1.269(8) .
O325 C25 1.267(8) .
O434 C34 1.271(8) .
O145 C45 1.272(8) .
O34 C34 1.247(8) 1_454
O25 C25 1.243(8) 1_545
O14 C14 1.247(8) 1_545
O15 C15 1.247(8) .
O15 Zn10 2.085(5) 1_565
O35 C35 1.264(8) .
O45 C45 1.246(8) .
C22 C24 1.529(10) .
O24 C24 1.240(8) .
C33 C35 1.526(10) .
O44 C44 1.251(7) 1_646
C13 C15 1.521(10) 1_545
C42 C44 1.519(10) 1_646
C44 O44 1.251(7) 1_464
C44 C42 1.519(10) 1_464
C23 C25 1.514(9) 1_545
C12 C14 1.528(10) .
C12 S11 1.801(7) 1_565
C32 C34 1.514(10) 1_454
C43 C45 1.521(10) .
C15 C13 1.521(10) 1_565
C34 O34 1.247(8) 1_656
C34 C32 1.514(10) 1_656
C14 O14 1.247(8) 1_565
C25 O25 1.243(8) 1_565
C25 C23 1.514(9) 1_565
